data_7029612
loop_
_publ_author_name
'Ishtaiwi, Zakariyya'
'R\"uffer, Tobias'
'Klaib, Sami'
'Buschbeck, Roy'
'Walfort, Bernhard'
'Lang, Heinrich'

_publ_section_title
;
 Porphyrins with a carbosilane dendrimer periphery as synthetic components
 for supramolecular self-assembly.
;
_journal_issue 21
_journal_name_full 'Dalton transactions (Cambridge, England : 2003)'
_journal_page_first 7868
_journal_page_last 7888
_journal_paper_doi 10.1039/c3dt53535e
_journal_volume 43
_journal_year 2014
_chemical_formula_moiety 'C64 H68 N4 Si4 Zn'
_chemical_formula_sum 'C64 H68 N4 Si4 Zn'
_chemical_formula_weight 1070.95
_chemical_name_systematic
;
 ?
;
_space_group_IT_number 78
_symmetry_cell_setting tetragonal
_symmetry_space_group_name_Hall 'P 4cw'
_symmetry_space_group_name_H-M 'P 43'
_atom_sites_solution_hydrogens geom
_atom_sites_solution_primary direct
_atom_sites_solution_secondary difmap
_audit_creation_method SHELXL-97
_cell_angle_alpha 90.00
_cell_angle_beta 90.00
_cell_angle_gamma 90.00
_cell_formula_units_Z 4
_cell_length_a 17.6235(7)
_cell_length_b 17.6235(7)
_cell_length_c 19.6718(15)
_cell_measurement_reflns_used 9391
_cell_measurement_temperature 298(2)
_cell_measurement_theta_max 23.49
_cell_measurement_theta_min 2.16
_cell_volume 6109.8(6)
_computing_cell_refinement Saint
_computing_data_collection Smart
_computing_data_reduction Saint
_computing_structure_refinement 'SHELXL-97 (Sheldrick, 1997)'
_computing_structure_solution 'SHELXS-97 (Sheldrick, 1990)'
_diffrn_ambient_temperature 298(2)
_diffrn_measured_fraction_theta_full 0.999
_diffrn_measured_fraction_theta_max 0.999
_diffrn_measurement_device_type 'Bruker Smart ccd 1k'
_diffrn_measurement_method '\w scans'
_diffrn_radiation_monochromator graphite
_diffrn_radiation_source 'fine-focus sealed tube'
_diffrn_radiation_type MoK\a
_diffrn_radiation_wavelength 0.71073
_diffrn_reflns_av_R_equivalents 0.0702
_diffrn_reflns_av_sigmaI/netI 0.0561
_diffrn_reflns_limit_h_max 14
_diffrn_reflns_limit_h_min -14
_diffrn_reflns_limit_k_max 20
_diffrn_reflns_limit_k_min 0
_diffrn_reflns_limit_l_max 23
_diffrn_reflns_limit_l_min -23
_diffrn_reflns_number 46414
_diffrn_reflns_theta_full 25.00
_diffrn_reflns_theta_max 25.00
_diffrn_reflns_theta_min 1.55
_diffrn_standards_decay_% 0
_diffrn_standards_interval_count 50
_diffrn_standards_interval_time 10
_diffrn_standards_number 2
_exptl_absorpt_coefficient_mu 0.521
_exptl_absorpt_correction_T_max 0.99999
_exptl_absorpt_correction_T_min 0.74432
_exptl_absorpt_correction_type multi-scan
_exptl_absorpt_process_details sadabs
_exptl_crystal_colour red
_exptl_crystal_density_diffrn 1.164
_exptl_crystal_density_method 'not measured'
_exptl_crystal_description plate
_exptl_crystal_F_000 2264
_exptl_crystal_size_max 0.4
_exptl_crystal_size_mid 0.3
_exptl_crystal_size_min 0.04
_refine_diff_density_max 0.509
_refine_diff_density_min -0.312
_refine_diff_density_rms 0.053
_refine_ls_abs_structure_details 'Flack H D (1983), Acta Cryst. A39, 876-881'
_refine_ls_abs_structure_Flack 0.424(17)
_refine_ls_extinction_method none
_refine_ls_goodness_of_fit_ref 0.967
_refine_ls_hydrogen_treatment constr
_refine_ls_matrix_type full
_refine_ls_number_parameters 763
_refine_ls_number_reflns 10659
_refine_ls_number_restraints 214
_refine_ls_restrained_S_all 0.966
_refine_ls_R_factor_all 0.1069
_refine_ls_R_factor_gt 0.0536
_refine_ls_shift/su_max 0.066
_refine_ls_shift/su_mean 0.002
_refine_ls_structure_factor_coef Fsqd
_refine_ls_weighting_details 'calc w=1/[\s^2^(Fo^2^)+(0.0805P)^2^+0.0000P] where P=(Fo^2^+2Fc^2^)/3'
_refine_ls_weighting_scheme calc
_refine_ls_wR_factor_gt 0.1278
_refine_ls_wR_factor_ref 0.1441
_reflns_number_gt 6584
_reflns_number_total 10659
_reflns_threshold_expression >2sigma(I)
_cod_data_source_file c3dt53535e2.cif
_cod_data_source_block nic1xpr
_cod_depositor_comments 'Adding full bibliography for 7029611--7029615.cif.'
_cod_original_sg_symbol_H-M P4(3)
_cod_database_code 7029612

loop_
_symmetry_equiv_pos_as_xyz
'x, y, z'
'-x, -y, z+1/2'
'-y, x, z+3/4'
'y, -x, z+1/4'

loop_
_atom_site_label
_atom_site_type_symbol
_atom_site_fract_x
_atom_site_fract_y
_atom_site_fract_z
_atom_site_U_iso_or_equiv
_atom_site_adp_type
_atom_site_occupancy
_atom_site_symmetry_multiplicity
_atom_site_calc_flag
_atom_site_refinement_flags
_atom_site_disorder_assembly
_atom_site_disorder_group
Zn1 Zn 0.77821(3) 0.76602(3) 0.14837(5) 0.04304(14) Uani 1 1 d . . .
N1 N 0.7265(2) 0.86950(19) 0.1528(3) 0.0391(10) Uani 1 1 d . . .
C1 C 0.6503(3) 0.8843(3) 0.1528(3) 0.0410(12) Uani 1 1 d . . .
C2 C 0.6382(3) 0.9642(3) 0.1527(3) 0.0505(13) Uani 1 1 d . . .
H2 H 0.5915 0.9888 0.1517 0.061 Uiso 1 1 calc R . .
C3 C 0.7072(3) 0.9976(3) 0.1542(3) 0.0528(14) Uani 1 1 d . . .
H3 H 0.7169 1.0494 0.1556 0.063 Uiso 1 1 calc R . .
C4 C 0.7629(3) 0.9379(2) 0.1531(3) 0.0391(11) Uani 1 1 d . . .
C5 C 0.8411(3) 0.9501(3) 0.1529(3) 0.0415(13) Uani 1 1 d . . .
N2 N 0.8822(2) 0.8170(2) 0.1465(3) 0.0423(10) Uani 1 1 d . . .
C6 C 0.8970(2) 0.8930(2) 0.1508(3) 0.0394(11) Uani 1 1 d . . .
C7 C 0.9763(2) 0.9042(3) 0.1533(4) 0.0529(14) Uani 1 1 d . . .
H7 H 1.0007 0.9509 0.1563 0.063 Uiso 1 1 calc R . .
C8 C 1.0101(2) 0.8375(3) 0.1508(4) 0.0538(13) Uani 1 1 d . . .
H8 H 1.0621 0.8283 0.1524 0.065 Uiso 1 1 calc R . .
C9 C 0.9510(2) 0.7816(3) 0.1453(3) 0.0419(11) Uani 1 1 d . . .
C10 C 0.9627(3) 0.7032(3) 0.1437(3) 0.0423(13) Uani 1 1 d . . .
N3 N 0.8291(2) 0.6621(2) 0.1477(3) 0.0418(10) Uani 1 1 d . . .
C11 C 0.9052(3) 0.6479(3) 0.1440(3) 0.0431(11) Uani 1 1 d . . .
C12 C 0.9173(3) 0.5682(3) 0.1402(4) 0.0587(16) Uani 1 1 d . . .
H12 H 0.9641 0.5441 0.1376 0.070 Uiso 1 1 calc R . .
C13 C 0.8494(3) 0.5340(3) 0.1410(4) 0.0549(15) Uani 1 1 d . . .
H13 H 0.8404 0.4820 0.1389 0.066 Uiso 1 1 calc R . .
C14 C 0.7930(3) 0.5934(3) 0.1457(4) 0.0447(12) Uani 1 1 d . . .
C15 C 0.7150(3) 0.5813(3) 0.1456(3) 0.0464(13) Uani 1 1 d . . .
N4 N 0.6751(2) 0.71610(19) 0.1478(3) 0.0430(9) Uani 1 1 d . . .
C16 C 0.6603(3) 0.6394(3) 0.1467(3) 0.0443(12) Uani 1 1 d . . .
C17 C 0.5800(3) 0.6263(3) 0.1462(4) 0.0534(14) Uani 1 1 d . . .
H17 H 0.5559 0.5793 0.1450 0.064 Uiso 1 1 calc R . .
C18 C 0.5460(3) 0.6945(3) 0.1479(4) 0.0510(13) Uani 1 1 d . . .
H18 H 0.4940 0.7036 0.1488 0.061 Uiso 1 1 calc R . .
C19 C 0.6057(3) 0.7513(3) 0.1479(3) 0.0441(12) Uani 1 1 d . . .
C20 C 0.5925(3) 0.8291(3) 0.1497(3) 0.0417(11) Uani 1 1 d . . .
C21 C 0.8670(2) 1.0315(2) 0.1561(3) 0.0395(11) Uani 1 1 d . . .
C22 C 0.8681(4) 1.0709(3) 0.2140(3) 0.0587(17) Uani 1 1 d . . .
H22 H 0.8549 1.0468 0.2544 0.070 Uiso 1 1 calc R . .
C23 C 0.8886(4) 1.1474(3) 0.2154(3) 0.0619(17) Uani 1 1 d . . .
H23 H 0.8886 1.1734 0.2565 0.074 Uiso 1 1 calc R . .
C24 C 0.9089(3) 1.1852(3) 0.1563(3) 0.0468(13) Uani 1 1 d . . .
C25 C 0.9093(4) 1.1440(3) 0.0985(3) 0.073(2) Uani 1 1 d . . .
H25 H 0.9222 1.1676 0.0578 0.087 Uiso 1 1 calc R . .
C26 C 0.8910(4) 1.0675(4) 0.0980(3) 0.070(2) Uani 1 1 d . . .
H26 H 0.8951 1.0401 0.0577 0.084 Uiso 1 1 calc R . .
Si1 Si 0.93116(9) 1.29002(8) 0.15941(9) 0.0532(4) Uani 1 1 d . . .
C27 C 0.8670(4) 1.3366(4) 0.2212(3) 0.088(2) Uani 1 1 d D . .
H27A H 0.8726 1.3130 0.2649 0.132 Uiso 1 1 calc R . .
H27B H 0.8155 1.3316 0.2061 0.132 Uiso 1 1 calc R . .
H27C H 0.8798 1.3895 0.2246 0.132 Uiso 1 1 calc R . .
C28 C 0.9180(4) 1.3322(4) 0.0749(3) 0.083(2) Uani 1 1 d D . .
H28A H 0.9297 1.3854 0.0768 0.125 Uiso 1 1 calc R . .
H28B H 0.8663 1.3256 0.0607 0.125 Uiso 1 1 calc R . .
H28C H 0.9511 1.3077 0.0430 0.125 Uiso 1 1 calc R . .
C29 C 1.0306(4) 1.3032(4) 0.1878(5) 0.125(3) Uani 1 1 d DU . .
H29A H 1.0364 1.2815 0.2328 0.150 Uiso 1 1 calc R . .
H29B H 1.0640 1.2758 0.1573 0.150 Uiso 1 1 calc R . .
C30 C 1.0544(5) 1.3837(5) 0.1899(5) 0.131(3) Uani 1 1 d DU . .
H30 H 1.0305 1.4127 0.2231 0.157 Uiso 1 1 calc R . .
C31 C 1.1002(5) 1.4181(6) 0.1553(6) 0.162(4) Uani 1 1 d DU . .
H31A H 1.1265 1.3931 0.1210 0.195 Uiso 1 1 calc R . .
H31B H 1.1088 1.4694 0.1631 0.195 Uiso 1 1 calc R . .
C32 C 1.0441(2) 0.6763(3) 0.1433(3) 0.0438(12) Uani 1 1 d . . .
C33 C 1.0862(3) 0.6783(4) 0.0857(3) 0.0610(18) Uani 1 1 d . . .
H33 H 1.0645 0.6944 0.0451 0.073 Uiso 1 1 calc R . .
C34 C 1.1630(3) 0.6558(4) 0.0874(3) 0.0601(17) Uani 1 1 d . . .
H34 H 1.1909 0.6563 0.0473 0.072 Uiso 1 1 calc R . .
C35 C 1.1974(3) 0.6336(3) 0.1451(3) 0.0526(13) Uani 1 1 d . A .
C36 C 1.1527(4) 0.6295(4) 0.2025(3) 0.0729(19) Uani 1 1 d . . .
H36 H 1.1743 0.6133 0.2431 0.088 Uiso 1 1 calc R . .
C37 C 1.0764(4) 0.6489(4) 0.2017(3) 0.070(2) Uani 1 1 d . . .
H37 H 1.0472 0.6432 0.2407 0.084 Uiso 1 1 calc R . .
Si2 Si 1.30170(8) 0.60972(9) 0.15003(12) 0.0655(4) Uani 1 1 d D . .
C38 C 1.353(3) 0.640(4) 0.230(2) 0.126(9) Uani 0.361(18) 1 d PDU A 1
H38A H 1.3793 0.5977 0.2489 0.190 Uiso 0.361(18) 1 calc PR A 1
H38B H 1.3175 0.6601 0.2618 0.190 Uiso 0.361(18) 1 calc PR A 1
H38C H 1.3896 0.6792 0.2183 0.190 Uiso 0.361(18) 1 calc PR A 1
C39 C 1.343(2) 0.667(2) 0.079(2) 0.097(8) Uani 0.361(18) 1 d PDU A 1
H39A H 1.3931 0.6488 0.0686 0.146 Uiso 0.361(18) 1 calc PR A 1
H39B H 1.3461 0.7194 0.0925 0.146 Uiso 0.361(18) 1 calc PR A 1
H39C H 1.3115 0.6628 0.0395 0.146 Uiso 0.361(18) 1 calc PR A 1
C40 C 1.3141(14) 0.5118(16) 0.127(2) 0.165(5) Uani 0.361(18) 1 d PDU A 1
H40A H 1.2896 0.4809 0.1610 0.199 Uiso 0.361(18) 1 calc PR A 1
H40B H 1.2870 0.5035 0.0843 0.199 Uiso 0.361(18) 1 calc PR A 1
C41 C 1.3953(13) 0.4821(16) 0.117(2) 0.166(5) Uani 0.361(18) 1 d PDU A 1
H41 H 1.4258 0.5041 0.0842 0.200 Uiso 0.361(18) 1 calc PR A 1
C42 C 1.4196(15) 0.4339(15) 0.150(3) 0.171(6) Uani 0.361(18) 1 d PDU A 1
H42A H 1.3899 0.4112 0.1831 0.206 Uiso 0.361(18) 1 calc PR A 1
H42B H 1.4691 0.4174 0.1426 0.206 Uiso 0.361(18) 1 calc PR A 1
C38' C 1.3389(16) 0.6586(18) 0.2260(11) 0.123(7) Uani 0.639(18) 1 d PDU A 2
H38D H 1.3112 0.6424 0.2654 0.185 Uiso 0.639(18) 1 calc PR A 2
H38E H 1.3333 0.7125 0.2205 0.185 Uiso 0.639(18) 1 calc PR A 2
H38F H 1.3917 0.6465 0.2317 0.185 Uiso 0.639(18) 1 calc PR A 2
C39' C 1.3530(13) 0.6355(13) 0.0731(11) 0.099(7) Uani 0.639(18) 1 d PDU A 2
H39D H 1.3998 0.6076 0.0711 0.148 Uiso 0.639(18) 1 calc PR A 2
H39E H 1.3637 0.6889 0.0736 0.148 Uiso 0.639(18) 1 calc PR A 2
H39F H 1.3226 0.6235 0.0340 0.148 Uiso 0.639(18) 1 calc PR A 2
C40' C 1.3105(8) 0.5014(9) 0.1572(16) 0.166(5) Uani 0.639(18) 1 d PDU A 2
H40C H 1.2729 0.4819 0.1888 0.199 Uiso 0.639(18) 1 calc PR A 2
H40D H 1.3020 0.4780 0.1132 0.199 Uiso 0.639(18) 1 calc PR A 2
C41' C 1.3884(8) 0.4834(9) 0.1821(14) 0.168(5) Uani 0.639(18) 1 d PDU A 2
H41' H 1.3922 0.4976 0.2275 0.202 Uiso 0.639(18) 1 calc PR A 2
C42' C 1.4447(7) 0.4584(9) 0.1651(16) 0.168(5) Uani 0.639(18) 1 d PDU A 2
H42C H 1.4507 0.4412 0.1208 0.202 Uiso 0.639(18) 1 calc PR A 2
H42D H 1.4849 0.4552 0.1956 0.202 Uiso 0.639(18) 1 calc PR A 2
C43 C 0.6880(3) 0.5003(3) 0.1433(4) 0.0494(14) Uani 1 1 d . . .
C44 C 0.6799(5) 0.4626(4) 0.0840(4) 0.094(3) Uani 1 1 d . . .
H44 H 0.6872 0.4881 0.0431 0.113 Uiso 1 1 calc R . .
C45 C 0.6608(5) 0.3861(4) 0.0834(4) 0.088(3) Uani 1 1 d . . .
H45 H 0.6563 0.3616 0.0417 0.106 Uiso 1 1 calc R . .
C46 C 0.6482(3) 0.3453(3) 0.1418(4) 0.0539(14) Uani 1 1 d . B .
C47 C 0.6540(4) 0.3855(4) 0.2015(4) 0.0663(18) Uani 1 1 d . . .
H47 H 0.6438 0.3612 0.2425 0.080 Uiso 1 1 calc R . .
C48 C 0.6747(4) 0.4614(3) 0.2023(3) 0.0579(16) Uani 1 1 d . . .
H48 H 0.6796 0.4864 0.2437 0.069 Uiso 1 1 calc R . .
Si3 Si 0.62645(9) 0.24115(8) 0.14036(11) 0.0634(5) Uani 1 1 d D . .
C49 C 0.6599(19) 0.196(2) 0.2194(10) 0.085(6) Uani 0.722(11) 1 d PDU B 1
H49A H 0.6438 0.1443 0.2205 0.127 Uiso 0.722(11) 1 calc PR B 1
H49B H 0.6391 0.2228 0.2577 0.127 Uiso 0.722(11) 1 calc PR B 1
H49C H 0.7143 0.1986 0.2212 0.127 Uiso 0.722(11) 1 calc PR B 1
C50 C 0.687(2) 0.1953(17) 0.0726(8) 0.113(7) Uani 0.722(11) 1 d PDU B 1
H50A H 0.7365 0.1860 0.0903 0.169 Uiso 0.722(11) 1 calc PR B 1
H50B H 0.6899 0.2285 0.0340 0.169 Uiso 0.722(11) 1 calc PR B 1
H50C H 0.6639 0.1481 0.0591 0.169 Uiso 0.722(11) 1 calc PR B 1
C51 C 0.5205(7) 0.2290(11) 0.1256(12) 0.130(3) Uani 0.722(11) 1 d PDU B 1
H51A H 0.4931 0.2503 0.1639 0.156 Uiso 0.722(11) 1 calc PR B 1
H51B H 0.5059 0.2572 0.0853 0.156 Uiso 0.722(11) 1 calc PR B 1
C52 C 0.4980(7) 0.1485(7) 0.1170(8) 0.130(3) Uani 0.722(11) 1 d PDU B 1
H52 H 0.5215 0.1272 0.0792 0.156 Uiso 0.722(11) 1 calc PR B 1
C53 C 0.4592(6) 0.1044(6) 0.1442(10) 0.134(4) Uani 0.722(11) 1 d PDU B 1
H53A H 0.4322 0.1183 0.1829 0.161 Uiso 0.722(11) 1 calc PR B 1
H53B H 0.4552 0.0553 0.1273 0.161 Uiso 0.722(11) 1 calc PR B 1
C49' C 0.641(6) 0.200(7) 0.226(3) 0.085(8) Uani 0.278(11) 1 d PDU B 2
H49D H 0.6605 0.1489 0.2210 0.127 Uiso 0.278(11) 1 calc PR B 2
H49E H 0.5936 0.1981 0.2495 0.127 Uiso 0.278(11) 1 calc PR B 2
H49F H 0.6767 0.2299 0.2505 0.127 Uiso 0.278(11) 1 calc PR B 2
C50' C 0.669(6) 0.207(5) 0.059(2) 0.111(9) Uani 0.278(11) 1 d PDU B 2
H50D H 0.7153 0.2343 0.0497 0.167 Uiso 0.278(11) 1 calc PR B 2
H50E H 0.6343 0.2143 0.0222 0.167 Uiso 0.278(11) 1 calc PR B 2
H50F H 0.6809 0.1535 0.0627 0.167 Uiso 0.278(11) 1 calc PR B 2
C51' C 0.5254(14) 0.232(3) 0.115(3) 0.130(3) Uani 0.278(11) 1 d PDU B 2
H51C H 0.5062 0.2828 0.1082 0.156 Uiso 0.278(11) 1 calc PR B 2
H51D H 0.5247 0.2072 0.0710 0.156 Uiso 0.278(11) 1 calc PR B 2
C52' C 0.4666(15) 0.1898(15) 0.1602(19) 0.132(3) Uani 0.278(11) 1 d PDU B 2
H52' H 0.4207 0.2130 0.1708 0.159 Uiso 0.278(11) 1 calc PR B 2
C53' C 0.4809(19) 0.1239(16) 0.183(2) 0.133(4) Uani 0.278(11) 1 d PDU B 2
H53C H 0.5268 0.1006 0.1720 0.160 Uiso 0.278(11) 1 calc PR B 2
H53D H 0.4456 0.0989 0.2095 0.160 Uiso 0.278(11) 1 calc PR B 2
C54 C 0.5128(3) 0.8556(3) 0.1473(4) 0.0464(13) Uani 1 1 d . . .
C55 C 0.4746(4) 0.8763(4) 0.2055(3) 0.077(2) Uani 1 1 d . . .
H55 H 0.4996 0.8754 0.2471 0.092 Uiso 1 1 calc R . .
C56 C 0.3988(4) 0.8985(4) 0.2025(4) 0.077(2) Uani 1 1 d . . .
H56 H 0.3750 0.9139 0.2424 0.092 Uiso 1 1 calc R . .
C57 C 0.3581(3) 0.8986(3) 0.1433(4) 0.0518(13) Uani 1 1 d . . .
C58 C 0.3964(4) 0.8789(4) 0.0854(3) 0.0653(19) Uani 1 1 d . . .
H58 H 0.3713 0.8792 0.0438 0.078 Uiso 1 1 calc R . .
C59 C 0.4739(4) 0.8580(4) 0.0881(3) 0.0693(19) Uani 1 1 d . . .
H59 H 0.4988 0.8455 0.0479 0.083 Uiso 1 1 calc R . .
Si4 Si 0.25360(8) 0.92219(10) 0.14170(11) 0.0625(5) Uani 1 1 d . . .
C60 C 0.2094(4) 0.8703(5) 0.0695(4) 0.095(2) Uani 1 1 d D . .
H60A H 0.2157 0.8167 0.0760 0.142 Uiso 1 1 calc R . .
H60B H 0.2334 0.8852 0.0278 0.142 Uiso 1 1 calc R . .
H60C H 0.1563 0.8822 0.0674 0.142 Uiso 1 1 calc R . .
C61 C 0.2093(4) 0.8969(5) 0.2228(4) 0.100(3) Uani 1 1 d D . .
H61A H 0.1590 0.9178 0.2246 0.149 Uiso 1 1 calc R . .
H61B H 0.2390 0.9170 0.2595 0.149 Uiso 1 1 calc R . .
H61C H 0.2066 0.8427 0.2267 0.149 Uiso 1 1 calc R . .
C62 C 0.2425(4) 1.0274(4) 0.1262(5) 0.123(3) Uani 1 1 d DU . .
H62A H 0.2649 1.0545 0.1641 0.148 Uiso 1 1 calc R . .
H62B H 0.2709 1.0408 0.0857 0.148 Uiso 1 1 calc R . .
C63 C 0.1635(5) 1.0537(6) 0.1177(6) 0.138(3) Uani 1 1 d DU . .
H63 H 0.1413 1.0350 0.0782 0.166 Uiso 1 1 calc R . .
C64 C 0.1226(6) 1.0918(6) 0.1483(7) 0.179(4) Uani 1 1 d DU . .
H64A H 0.1386 1.1138 0.1889 0.215 Uiso 1 1 calc R . .
H64B H 0.0737 1.1007 0.1325 0.215 Uiso 1 1 calc R . .

loop_
_atom_site_aniso_label
_atom_site_aniso_U_11
_atom_site_aniso_U_22
_atom_site_aniso_U_33
_atom_site_aniso_U_23
_atom_site_aniso_U_13
_atom_site_aniso_U_12
Zn1 0.0341(3) 0.0327(3) 0.0624(3) 0.0011(3) -0.0002(3) 0.0001(3)
N1 0.032(2) 0.034(2) 0.050(3) 0.004(3) 0.001(3) 0.0000(16)
C1 0.029(3) 0.037(3) 0.056(3) 0.007(3) -0.002(3) 0.004(2)
C2 0.039(3) 0.040(3) 0.073(4) -0.001(3) -0.002(3) 0.006(2)
C3 0.046(3) 0.034(3) 0.078(4) 0.006(3) 0.011(3) 0.004(2)
C4 0.042(3) 0.029(2) 0.047(3) 0.004(3) 0.001(3) 0.000(2)
C5 0.038(3) 0.034(3) 0.052(3) -0.003(3) -0.001(3) -0.001(2)
N2 0.034(2) 0.038(2) 0.054(3) 0.005(3) 0.001(3) 0.0048(17)
C6 0.037(3) 0.030(2) 0.050(3) 0.002(3) 0.002(3) 0.002(2)
C7 0.034(3) 0.040(3) 0.084(4) 0.006(4) 0.000(3) -0.007(2)
C8 0.027(2) 0.053(3) 0.082(4) -0.010(4) 0.004(3) 0.000(2)
C9 0.038(3) 0.036(3) 0.051(3) 0.001(3) -0.004(3) -0.002(2)
C10 0.031(3) 0.043(3) 0.053(3) 0.002(3) 0.002(3) 0.010(2)
N3 0.033(2) 0.033(2) 0.060(3) 0.003(3) -0.001(3) -0.0023(16)
C11 0.036(3) 0.034(2) 0.059(3) -0.004(3) 0.003(3) 0.005(2)
C12 0.044(3) 0.041(3) 0.091(5) 0.002(4) 0.004(4) 0.008(2)
C13 0.053(3) 0.029(2) 0.083(4) -0.006(3) -0.005(4) 0.005(2)
C14 0.040(3) 0.041(3) 0.053(3) 0.000(3) 0.000(3) -0.004(2)
C15 0.049(3) 0.034(3) 0.057(3) 0.001(3) 0.004(3) -0.002(2)
N4 0.038(2) 0.033(2) 0.058(2) 0.000(3) 0.000(3) 0.0016(17)
C16 0.037(3) 0.045(3) 0.050(3) 0.004(3) -0.001(3) -0.010(2)
C17 0.043(3) 0.034(3) 0.084(4) 0.006(4) 0.001(4) -0.005(2)
C18 0.036(3) 0.043(3) 0.075(4) 0.006(4) 0.000(3) -0.004(2)
C19 0.036(3) 0.037(3) 0.060(3) 0.001(3) 0.000(3) -0.007(2)
C20 0.038(3) 0.041(3) 0.046(3) -0.002(3) 0.000(3) 0.000(2)
C21 0.034(2) 0.029(2) 0.055(3) 0.003(3) -0.001(3) 0.0029(17)
C22 0.082(5) 0.045(4) 0.049(4) 0.005(3) -0.008(3) -0.014(3)
C23 0.095(5) 0.044(3) 0.047(4) -0.004(3) -0.010(3) -0.016(3)
C24 0.040(3) 0.034(3) 0.066(4) -0.002(3) 0.000(3) -0.002(2)
C25 0.113(6) 0.039(3) 0.066(4) -0.006(3) 0.029(4) -0.030(3)
C26 0.102(5) 0.047(4) 0.062(4) -0.012(3) 0.023(4) -0.013(3)
Si1 0.0594(9) 0.0312(7) 0.0691(12) -0.0013(8) -0.0037(9) -0.0067(6)
C27 0.132(6) 0.046(4) 0.087(5) -0.011(3) 0.019(5) 0.010(4)
C28 0.108(5) 0.054(4) 0.087(5) 0.002(4) 0.011(4) -0.006(4)
C29 0.093(5) 0.084(4) 0.198(7) 0.018(5) -0.057(5) -0.027(4)
C30 0.099(5) 0.092(4) 0.203(7) 0.022(5) -0.057(5) -0.040(4)
C31 0.140(7) 0.140(6) 0.206(9) 0.038(7) -0.058(6) -0.076(5)
C32 0.037(3) 0.041(3) 0.053(3) -0.001(3) -0.003(3) 0.004(2)
C33 0.051(4) 0.086(5) 0.046(4) 0.005(3) -0.004(3) 0.018(3)
C34 0.039(3) 0.086(5) 0.055(4) 0.000(3) 0.008(3) 0.012(3)
C35 0.037(3) 0.062(3) 0.059(4) 0.006(4) 0.005(3) 0.005(2)
C36 0.049(4) 0.103(5) 0.067(4) 0.022(4) -0.002(3) 0.010(3)
C37 0.047(4) 0.100(5) 0.064(4) 0.021(4) 0.012(3) 0.017(3)
Si2 0.0352(8) 0.0709(10) 0.0902(12) 0.0052(12) 0.0018(10) 0.0076(7)
C38 0.054(15) 0.23(2) 0.095(9) -0.013(12) -0.019(9) 0.014(14)
C39 0.024(10) 0.18(2) 0.088(10) -0.009(14) 0.012(7) 0.013(14)
C40 0.055(5) 0.083(6) 0.358(16) 0.027(9) 0.017(9) 0.009(4)
C41 0.058(4) 0.083(5) 0.359(16) 0.027(9) 0.014(9) 0.012(4)
C42 0.064(6) 0.090(7) 0.360(16) 0.030(10) 0.011(10) 0.014(5)
C38' 0.039(11) 0.228(19) 0.102(8) -0.015(10) -0.020(6) 0.016(11)
C39' 0.030(8) 0.179(19) 0.087(7) -0.006(11) 0.011(5) 0.016(10)
C40' 0.059(4) 0.081(5) 0.357(16) 0.031(9) 0.016(9) 0.013(4)
C41' 0.063(4) 0.083(5) 0.358(16) 0.033(9) 0.011(9) 0.013(4)
C42' 0.054(5) 0.084(6) 0.367(16) 0.027(10) 0.010(9) 0.001(5)
C43 0.056(3) 0.031(3) 0.062(4) 0.002(3) 0.001(4) 0.003(2)
C44 0.180(8) 0.044(4) 0.058(4) 0.010(3) -0.010(5) -0.023(4)
C45 0.170(8) 0.040(4) 0.054(4) -0.005(3) -0.018(4) -0.036(4)
C46 0.049(3) 0.036(3) 0.076(4) -0.003(3) -0.003(3) -0.004(2)
C47 0.096(5) 0.041(4) 0.062(4) 0.004(3) 0.009(4) -0.006(3)
C48 0.076(4) 0.037(3) 0.061(4) -0.009(3) 0.015(3) -0.015(3)
Si3 0.0724(10) 0.0308(7) 0.0870(13) -0.0027(10) -0.0082(11) -0.0064(7)
C49 0.118(18) 0.048(6) 0.088(7) 0.006(6) 0.018(8) 0.006(13)
C50 0.22(2) 0.047(10) 0.075(8) -0.001(7) -0.001(12) 0.021(9)
C51 0.095(5) 0.073(4) 0.221(9) 0.008(5) -0.039(5) -0.033(3)
C52 0.094(5) 0.073(4) 0.223(9) 0.010(5) -0.036(5) -0.033(3)
C53 0.093(6) 0.079(5) 0.231(10) 0.010(6) -0.028(6) -0.034(4)
C49' 0.12(2) 0.050(9) 0.089(10) 0.008(10) 0.014(12) 0.005(16)
C50' 0.22(2) 0.039(14) 0.079(12) -0.014(12) -0.009(15) 0.025(12)
C51' 0.095(5) 0.073(5) 0.222(9) 0.007(5) -0.038(5) -0.033(4)
C52' 0.096(5) 0.077(5) 0.223(9) 0.007(5) -0.035(5) -0.033(4)
C53' 0.097(7) 0.080(6) 0.223(10) 0.010(7) -0.030(7) -0.031(5)
C54 0.040(3) 0.043(3) 0.056(3) 0.002(3) 0.000(3) 0.007(2)
C55 0.046(4) 0.117(6) 0.068(4) -0.018(4) -0.011(3) 0.020(4)
C56 0.043(4) 0.121(6) 0.066(5) -0.026(4) 0.001(3) 0.017(4)
C57 0.036(3) 0.053(3) 0.067(4) 0.001(3) 0.000(3) 0.002(2)
C58 0.043(4) 0.096(5) 0.057(4) 0.014(3) 0.002(3) 0.017(3)
C59 0.046(4) 0.099(5) 0.063(4) 0.008(4) 0.013(3) 0.012(3)
Si4 0.0328(8) 0.0779(11) 0.0769(12) -0.0015(11) -0.0006(9) 0.0084(7)
C60 0.056(4) 0.151(7) 0.078(5) -0.007(5) -0.007(4) -0.008(4)
C61 0.052(4) 0.159(8) 0.088(5) 0.002(5) 0.005(4) 0.002(4)
C62 0.075(4) 0.106(5) 0.190(8) 0.026(5) 0.025(5) 0.030(4)
C63 0.097(5) 0.120(6) 0.197(8) 0.033(5) 0.014(5) 0.049(4)
C64 0.131(7) 0.176(9) 0.229(10) 0.027(8) 0.025(8) 0.091(6)

loop_
_atom_type_symbol
_atom_type_description
_atom_type_scat_dispersion_real
_atom_type_scat_dispersion_imag
_atom_type_scat_source
C C 0.0033 0.0016 'International Tables Vol C Tables 4.2.6.8 and 6.1.1.4'
H H 0.0000 0.0000 'International Tables Vol C Tables 4.2.6.8 and 6.1.1.4'
N N 0.0061 0.0033 'International Tables Vol C Tables 4.2.6.8 and 6.1.1.4'
Si Si 0.0817 0.0704 'International Tables Vol C Tables 4.2.6.8 and 6.1.1.4'
Zn Zn 0.2839 1.4301 'International Tables Vol C Tables 4.2.6.8 and 6.1.1.4'

loop_
_geom_angle_atom_site_label_1
_geom_angle_atom_site_label_2
_geom_angle_atom_site_label_3
_geom_angle
N4 Zn1 N3 90.27(16)
N4 Zn1 N1 89.31(15)
N3 Zn1 N1 177.9(3)
N4 Zn1 N2 178.6(3)
N3 Zn1 N2 90.03(16)
N1 Zn1 N2 90.43(17)
C4 N1 C1 107.0(4)
C4 N1 Zn1 125.5(3)
C1 N1 Zn1 127.5(3)
N1 C1 C20 125.3(4)
N1 C1 C2 109.6(4)
C20 C1 C2 125.0(4)
C3 C2 C1 107.1(4)
C3 C2 H2 126.4
C1 C2 H2 126.4
C2 C3 C4 107.2(4)
C2 C3 H3 126.4
C4 C3 H3 126.4
N1 C4 C5 126.8(4)
N1 C4 C3 108.9(4)
C5 C4 C3 124.2(4)
C4 C5 C6 125.6(5)
C4 C5 C21 116.4(4)
C6 C5 C21 118.0(4)
C9 N2 C6 106.2(4)
C9 N2 Zn1 126.6(3)
C6 N2 Zn1 127.0(3)
N2 C6 C5 124.6(4)
N2 C6 C7 109.2(4)
C5 C6 C7 126.2(4)
C8 C7 C6 108.7(4)
C8 C7 H7 125.7
C6 C7 H7 125.7
C7 C8 C9 106.6(4)
C7 C8 H8 126.7
C9 C8 H8 126.7
N2 C9 C10 125.8(4)
N2 C9 C8 109.2(4)
C10 C9 C8 124.9(4)
C9 C10 C11 125.4(5)
C9 C10 C32 116.8(4)
C11 C10 C32 117.8(4)
C11 N3 C14 107.1(4)
C11 N3 Zn1 126.6(3)
C14 N3 Zn1 126.1(3)
N3 C11 C10 125.5(4)
N3 C11 C12 109.2(4)
C10 C11 C12 125.2(5)
C13 C12 C11 108.2(4)
C13 C12 H12 125.9
C11 C12 H12 125.9
C12 C13 C14 106.7(4)
C12 C13 H13 126.6
C14 C13 H13 126.6
N3 C14 C15 126.6(4)
N3 C14 C13 108.8(4)
C15 C14 C13 124.6(5)
C14 C15 C16 124.4(5)
C14 C15 C43 117.2(4)
C16 C15 C43 118.4(4)
C19 N4 C16 106.0(3)
C19 N4 Zn1 127.3(3)
C16 N4 Zn1 126.7(3)
N4 C16 C15 125.9(4)
N4 C16 C17 110.2(4)
C15 C16 C17 124.0(5)
C18 C17 C16 107.2(4)
C18 C17 H17 126.4
C16 C17 H17 126.4
C17 C18 C19 107.1(4)
C17 C18 H18 126.5
C19 C18 H18 126.5
N4 C19 C20 126.6(4)
N4 C19 C18 109.5(4)
C20 C19 C18 123.9(4)
C19 C20 C1 124.0(4)
C19 C20 C54 118.0(4)
C1 C20 C54 118.0(4)
C22 C21 C26 117.7(5)
C22 C21 C5 122.4(6)
C26 C21 C5 119.9(6)
C21 C22 C23 121.5(5)
C21 C22 H22 119.3
C23 C22 H22 119.3
C24 C23 C22 121.0(5)
C24 C23 H23 119.5
C22 C23 H23 119.5
C25 C24 C23 116.7(5)
C25 C24 Si1 123.5(5)
C23 C24 Si1 119.8(5)
C24 C25 C26 121.9(6)
C24 C25 H25 119.1
C26 C25 H25 119.1
C21 C26 C25 121.0(5)
C21 C26 H26 119.5
C25 C26 H26 119.5
C28 Si1 C27 109.7(3)
C28 Si1 C29 110.0(4)
C27 Si1 C29 108.9(4)
C28 Si1 C24 109.9(3)
C27 Si1 C24 109.1(3)
C29 Si1 C24 109.2(3)
Si1 C27 H27A 109.5
Si1 C27 H27B 109.5
H27A C27 H27B 109.5
Si1 C27 H27C 109.5
H27A C27 H27C 109.5
H27B C27 H27C 109.5
Si1 C28 H28A 109.5
Si1 C28 H28B 109.5
H28A C28 H28B 109.5
Si1 C28 H28C 109.5
H28A C28 H28C 109.5
H28B C28 H28C 109.5
C30 C29 Si1 113.4(6)
C30 C29 H29A 108.9
Si1 C29 H29A 108.9
C30 C29 H29B 108.9
Si1 C29 H29B 108.9
H29A C29 H29B 107.7
C31 C30 C29 130.5(12)
C31 C30 H30 114.8
C29 C30 H30 114.8
C30 C31 H31A 120.0
C30 C31 H31B 120.0
H31A C31 H31B 120.0
C33 C32 C37 118.9(5)
C33 C32 C10 121.1(6)
C37 C32 C10 120.0(6)
C32 C33 C34 119.9(5)
C32 C33 H33 120.1
C34 C33 H33 120.1
C35 C34 C33 122.3(5)
C35 C34 H34 118.8
C33 C34 H34 118.8
C34 C35 C36 116.6(5)
C34 C35 Si2 123.2(5)
C36 C35 Si2 120.2(5)
C35 C36 C37 122.1(6)
C35 C36 H36 118.9
C37 C36 H36 118.9
C32 C37 C36 120.0(6)
C32 C37 H37 120.0
C36 C37 H37 120.0
C40 Si2 C39' 88.0(15)
C40 Si2 C38' 128(2)
C39' Si2 C38' 112.4(9)
C40 Si2 C39 106.2(14)
C39' Si2 C39 18.5(15)
C38' Si2 C39 102(3)
C40 Si2 C35 108.6(9)
C39' Si2 C35 112.7(8)
C38' Si2 C35 106.5(9)
C39 Si2 C35 102.8(14)
C40 Si2 C38 115.4(16)
C39' Si2 C38 112(3)
C38' Si2 C38 13(3)
C39 Si2 C38 105.9(16)
C35 Si2 C38 116.6(19)
C40 Si2 C40' 19.3(18)
C39' Si2 C40' 105.6(9)
C38' Si2 C40' 112.1(10)
C39 Si2 C40' 124.1(15)
C35 Si2 C40' 107.7(5)
C38 Si2 C40' 101(2)
Si2 C38 H38A 109.5
Si2 C38 H38B 109.5
Si2 C38 H38C 109.5
Si2 C39 H39A 109.5
Si2 C39 H39B 109.5
Si2 C39 H39C 109.5
C41 C40 Si2 118(2)
C41 C40 H40A 107.8
Si2 C40 H40A 107.8
C41 C40 H40B 107.8
Si2 C40 H40B 107.8
H40A C40 H40B 107.1
C42 C41 C40 122(3)
C42 C41 H41 118.8
C40 C41 H41 118.8
C41 C42 H42A 120.0
C41 C42 H42B 120.0
H42A C42 H42B 120.0
Si2 C38' H38D 109.5
Si2 C38' H38E 109.5
H38D C38' H38E 109.5
Si2 C38' H38F 109.5
H38D C38' H38F 109.5
H38E C38' H38F 109.5
Si2 C39' H39D 109.5
Si2 C39' H39E 109.5
H39D C39' H39E 109.5
Si2 C39' H39F 109.5
H39D C39' H39F 109.5
H39E C39' H39F 109.5
C41' C40' Si2 108.1(12)
C41' C40' H40C 110.1
Si2 C40' H40C 110.1
C41' C40' H40D 110.1
Si2 C40' H40D 110.1
H40C C40' H40D 108.4
C42' C41' C40' 142(3)
C42' C41' H41' 108.9
C40' C41' H41' 108.9
C41' C42' H42C 120.0
C41' C42' H42D 120.0
H42C C42' H42D 120.0
C44 C43 C48 117.9(5)
C44 C43 C15 121.9(6)
C48 C43 C15 120.2(6)
C43 C44 C45 120.8(6)
C43 C44 H44 119.6
C45 C44 H44 119.6
C46 C45 C44 122.7(6)
C46 C45 H45 118.6
C44 C45 H45 118.6
C45 C46 C47 115.6(5)
C45 C46 Si3 122.3(5)
C47 C46 Si3 122.2(5)
C46 C47 C48 121.7(6)
C46 C47 H47 119.2
C48 C47 H47 119.2
C43 C48 C47 121.3(6)
C43 C48 H48 119.3
C47 C48 H48 119.3
C49 Si3 C49' 11(4)
C49 Si3 C51' 119.7(16)
C49' Si3 C51' 110(4)
C49 Si3 C46 110.0(15)
C49' Si3 C46 110(4)
C51' Si3 C46 106.7(17)
C49 Si3 C50' 117(2)
C49' Si3 C50' 126(4)
C51' Si3 C50' 97(4)
C46 Si3 C50' 104(3)
C49 Si3 C50 103.5(12)
C49' Si3 C50 113(3)
C51' Si3 C50 108(2)
C46 Si3 C50 108.4(12)
C50' Si3 C50 14(3)
C49 Si3 C51 113.3(13)
C49' Si3 C51 103(3)
C51' Si3 C51 7(2)
C46 Si3 C51 108.3(6)
C50' Si3 C51 103(4)
C50 Si3 C51 113.3(15)
Si3 C49 H49A 109.5
Si3 C49 H49B 109.5
Si3 C49 H49C 109.5
Si3 C50 H50A 109.5
Si3 C50 H50B 109.5
Si3 C50 H50C 109.4
C52 C51 Si3 112.8(12)
C52 C51 H51A 109.0
Si3 C51 H51A 109.0
C52 C51 H51B 109.0
Si3 C51 H51B 109.0
H51A C51 H51B 107.8
C53 C52 C51 137.9(18)
C53 C52 H52 111.0
C51 C52 H52 111.0
C52 C53 H53A 120.0
C52 C53 H53B 120.0
H53A C53 H53B 120.0
Si3 C49' H49D 109.4
Si3 C49' H49E 109.5
H49D C49' H49E 109.5
Si3 C49' H49F 109.5
H49D C49' H49F 109.5
H49E C49' H49F 109.5
Si3 C50' H50D 109.2
Si3 C50' H50E 109.7
H50D C50' H50E 109.5
Si3 C50' H50F 109.6
H50D C50' H50F 109.5
H50E C50' H50F 109.5
C52' C51' Si3 122(2)
C52' C51' H51C 106.8
Si3 C51' H51C 106.8
C52' C51' H51D 106.8
Si3 C51' H51D 106.8
H51C C51' H51D 106.7
C53' C52' C51' 120(3)
C53' C52' H52' 119.9
C51' C52' H52' 119.9
C52' C53' H53C 120.0
C52' C53' H53D 120.0
H53C C53' H53D 120.0
C59 C54 C55 117.4(5)
C59 C54 C20 121.2(6)
C55 C54 C20 121.3(6)
C54 C55 C56 120.5(6)
C54 C55 H55 119.8
C56 C55 H55 119.8
C57 C56 C55 122.7(6)
C57 C56 H56 118.7
C55 C56 H56 118.7
C56 C57 C58 116.7(5)
C56 C57 Si4 121.7(5)
C58 C57 Si4 121.6(5)
C57 C58 C59 120.7(6)
C57 C58 H58 119.6
C59 C58 H58 119.6
C54 C59 C58 122.0(6)
C54 C59 H59 119.0
C58 C59 H59 119.0
C61 Si4 C60 111.6(3)
C61 Si4 C57 110.4(3)
C60 Si4 C57 108.2(3)
C61 Si4 C62 109.5(4)
C60 Si4 C62 108.4(4)
C57 Si4 C62 108.7(3)
Si4 C60 H60A 109.5
Si4 C60 H60B 109.5
H60A C60 H60B 109.5
Si4 C60 H60C 109.5
H60A C60 H60C 109.5
H60B C60 H60C 109.5
Si4 C61 H61A 109.5
Si4 C61 H61B 109.5
H61A C61 H61B 109.5
Si4 C61 H61C 109.5
H61A C61 H61C 109.5
H61B C61 H61C 109.5
C63 C62 Si4 115.1(6)
C63 C62 H62A 108.5
Si4 C62 H62A 108.5
C63 C62 H62B 108.5
Si4 C62 H62B 108.5
H62A C62 H62B 107.5
C64 C63 C62 135.3(13)
C64 C63 H63 112.3
C62 C63 H63 112.3
C63 C64 H64A 120.0
C63 C64 H64B 120.0
H64A C64 H64B 120.0

loop_
_geom_bond_atom_site_label_1
_geom_bond_atom_site_label_2
_geom_bond_distance
Zn1 N4 2.019(3)
Zn1 N3 2.039(4)
Zn1 N1 2.040(3)
Zn1 N2 2.041(4)
N1 C4 1.366(5)
N1 C1 1.368(5)
C1 C20 1.411(6)
C1 C2 1.424(6)
C2 C3 1.351(6)
C2 H2 0.9300
C3 C4 1.438(6)
C3 H3 0.9300
C4 C5 1.395(6)
C5 C6 1.408(6)
C5 C21 1.506(6)
N2 C9 1.365(5)
N2 C6 1.367(5)
C6 C7 1.413(6)
C7 C8 1.320(6)
C7 H7 0.9300
C8 C9 1.438(6)
C8 H8 0.9300
C9 C10 1.397(6)
C10 C11 1.405(6)
C10 C32 1.511(6)
N3 C11 1.366(5)
N3 C14 1.369(5)
C11 C12 1.422(6)
C12 C13 1.339(6)
C12 H12 0.9300
C13 C14 1.448(6)
C13 H13 0.9300
C14 C15 1.391(6)
C15 C16 1.406(6)
C15 C43 1.505(6)
N4 C19 1.370(5)
N4 C16 1.377(5)
C16 C17 1.435(6)
C17 C18 1.343(6)
C17 H17 0.9300
C18 C19 1.453(6)
C18 H18 0.9300
C19 C20 1.392(6)
C20 C54 1.481(6)
C21 C22 1.335(8)
C21 C26 1.374(8)
C22 C23 1.397(8)
C22 H22 0.9300
C23 C24 1.386(8)
C23 H23 0.9300
C24 C25 1.350(8)
C24 Si1 1.889(5)
C25 C26 1.386(8)
C25 H25 0.9300
C26 H26 0.9300
Si1 C28 1.836(7)
Si1 C27 1.852(6)
Si1 C29 1.854(7)
C27 H27A 0.9600
C27 H27B 0.9600
C27 H27C 0.9600
C28 H28A 0.9600
C28 H28B 0.9600
C28 H28C 0.9600
C29 C30 1.479(9)
C29 H29A 0.9700
C29 H29B 0.9700
C30 C31 1.217(10)
C30 H30 0.9300
C31 H31A 0.9300
C31 H31B 0.9300
C32 C33 1.353(8)
C32 C37 1.370(8)
C33 C34 1.412(8)
C33 H33 0.9300
C34 C35 1.344(8)
C34 H34 0.9300
C35 C36 1.379(8)
C35 Si2 1.888(5)
C36 C37 1.386(8)
C36 H36 0.9300
C37 H37 0.9300
Si2 C40 1.80(3)
Si2 C39' 1.821(12)
Si2 C38' 1.846(13)
Si2 C39 1.873(17)
Si2 C38 1.889(18)
Si2 C40' 1.921(16)
C38 H38A 0.9600
C38 H38B 0.9600
C38 H38C 0.9600
C39 H39A 0.9600
C39 H39B 0.9600
C39 H39C 0.9600
C40 C41 1.534(18)
C40 H40A 0.9700
C40 H40B 0.9700
C41 C42 1.15(2)
C41 H41 0.9300
C42 H42A 0.9300
C42 H42B 0.9300
C38' H38D 0.9600
C38' H38E 0.9600
C38' H38F 0.9600
C39' H39D 0.9600
C39' H39E 0.9600
C39' H39F 0.9600
C40' C41' 1.492(15)
C40' H40C 0.9700
C40' H40D 0.9700
C41' C42' 1.136(19)
C41' H41' 0.9300
C42' H42C 0.9300
C42' H42D 0.9300
C43 C44 1.350(9)
C43 C48 1.369(9)
C44 C45 1.388(8)
C44 H44 0.9300
C45 C46 1.374(9)
C45 H45 0.9300
C46 C47 1.377(9)
C46 Si3 1.875(5)
C47 C48 1.386(8)
C47 H47 0.9300
C48 H48 0.9300
Si3 C49 1.840(11)
Si3 C49' 1.85(2)
Si3 C51' 1.857(19)
Si3 C50' 1.88(2)
Si3 C50 1.884(12)
Si3 C51 1.902(11)
C49 H49A 0.9600
C49 H49B 0.9600
C49 H49C 0.9600
C50 H50A 0.9600
C50 H50B 0.9600
C50 H50C 0.9600
C51 C52 1.483(18)
C51 H51A 0.9700
C51 H51B 0.9700
C52 C53 1.166(13)
C52 H52 0.9300
C53 H53A 0.9300
C53 H53B 0.9300
C49' H49D 0.9600
C49' H49E 0.9600
C49' H49F 0.9600
C50' H50D 0.9600
C50' H50E 0.9600
C50' H50F 0.9600
C51' C52' 1.552(19)
C51' H51C 0.9700
C51' H51D 0.9700
C52' C53' 1.266(19)
C52' H52' 0.9300
C53' H53C 0.9300
C53' H53D 0.9300
C54 C59 1.352(9)
C54 C55 1.377(9)
C55 C56 1.393(8)
C55 H55 0.9300
C56 C57 1.369(9)
C56 H56 0.9300
C57 C58 1.369(8)
C57 Si4 1.888(5)
C58 C59 1.415(8)
C58 H58 0.9300
C59 H59 0.9300
Si4 C61 1.831(7)
Si4 C60 1.861(7)
Si4 C62 1.889(7)
C60 H60A 0.9600
C60 H60B 0.9600
C60 H60C 0.9600
C61 H61A 0.9600
C61 H61B 0.9600
C61 H61C 0.9600
C62 C63 1.476(9)
C62 H62A 0.9700
C62 H62B 0.9700
C63 C64 1.155(10)
C63 H63 0.9300
C64 H64A 0.9300
C64 H64B 0.9300

loop_
_geom_torsion_atom_site_label_1
_geom_torsion_atom_site_label_2
_geom_torsion_atom_site_label_3
_geom_torsion_atom_site_label_4
_geom_torsion
N4 Zn1 N1 C4 -178.2(4)
N3 Zn1 N1 C4 103(4)
N2 Zn1 N1 C4 0.4(6)
N4 Zn1 N1 C1 -1.6(6)
N3 Zn1 N1 C1 -80(4)
N2 Zn1 N1 C1 177.1(5)
C4 N1 C1 C20 177.3(6)
Zn1 N1 C1 C20 0.1(9)
C4 N1 C1 C2 0.3(7)
Zn1 N1 C1 C2 -176.8(4)
N1 C1 C2 C3 -1.3(8)
C20 C1 C2 C3 -178.3(7)
C1 C2 C3 C4 1.7(8)
C1 N1 C4 C5 -179.6(6)
Zn1 N1 C4 C5 -2.4(9)
C1 N1 C4 C3 0.7(7)
Zn1 N1 C4 C3 177.9(4)
C2 C3 C4 N1 -1.6(7)
C2 C3 C4 C5 178.7(6)
N1 C4 C5 C6 1.3(11)
C3 C4 C5 C6 -179.0(6)
N1 C4 C5 C21 -177.7(5)
C3 C4 C5 C21 2.0(10)
N4 Zn1 N2 C9 -103(6)
N3 Zn1 N2 C9 0.1(6)
N1 Zn1 N2 C9 178.0(5)
N4 Zn1 N2 C6 82(7)
N3 Zn1 N2 C6 -175.1(5)
N1 Zn1 N2 C6 2.8(6)
C9 N2 C6 C5 179.5(6)
Zn1 N2 C6 C5 -4.5(9)
C9 N2 C6 C7 -0.8(7)
Zn1 N2 C6 C7 175.1(4)
C4 C5 C6 N2 2.4(10)
C21 C5 C6 N2 -178.6(6)
C4 C5 C6 C7 -177.2(6)
C21 C5 C6 C7 1.8(9)
N2 C6 C7 C8 -0.2(8)
C5 C6 C7 C8 179.4(7)
C6 C7 C8 C9 1.1(8)
C6 N2 C9 C10 177.4(6)
Zn1 N2 C9 C10 1.5(10)
C6 N2 C9 C8 1.5(7)
Zn1 N2 C9 C8 -174.5(5)
C7 C8 C9 N2 -1.7(8)
C7 C8 C9 C10 -177.6(7)
N2 C9 C10 C11 -1.0(11)
C8 C9 C10 C11 174.3(6)
N2 C9 C10 C32 -179.4(6)
C8 C9 C10 C32 -4.1(10)
N4 Zn1 N3 C11 176.2(5)
N1 Zn1 N3 C11 -105(4)
N2 Zn1 N3 C11 -2.5(6)
N4 Zn1 N3 C14 1.5(6)
N1 Zn1 N3 C14 80(4)
N2 Zn1 N3 C14 -177.2(5)
C14 N3 C11 C10 179.2(6)
Zn1 N3 C11 C10 3.6(9)
C14 N3 C11 C12 -0.5(7)
Zn1 N3 C11 C12 -176.1(4)
C9 C10 C11 N3 -1.8(11)
C32 C10 C11 N3 176.6(6)
C9 C10 C11 C12 177.9(7)
C32 C10 C11 C12 -3.7(10)
N3 C11 C12 C13 0.5(8)
C10 C11 C12 C13 -179.3(7)
C11 C12 C13 C14 -0.2(8)
C11 N3 C14 C15 -177.5(7)
Zn1 N3 C14 C15 -1.9(10)
C11 N3 C14 C13 0.4(7)
Zn1 N3 C14 C13 176.0(5)
C12 C13 C14 N3 -0.1(8)
C12 C13 C14 C15 177.8(7)
N3 C14 C15 C16 1.0(12)
C13 C14 C15 C16 -176.6(6)
N3 C14 C15 C43 -180.0(6)
C13 C14 C15 C43 2.5(11)
N3 Zn1 N4 C19 -179.9(5)
N1 Zn1 N4 C19 2.2(6)
N2 Zn1 N4 C19 -77(6)
N3 Zn1 N4 C16 -0.5(6)
N1 Zn1 N4 C16 -178.5(5)
N2 Zn1 N4 C16 102(6)
C19 N4 C16 C15 179.4(6)
Zn1 N4 C16 C15 -0.1(9)
C19 N4 C16 C17 -0.2(7)
Zn1 N4 C16 C17 -179.7(4)
C14 C15 C16 N4 0.1(11)
C43 C15 C16 N4 -179.0(6)
C14 C15 C16 C17 179.6(7)
C43 C15 C16 C17 0.6(10)
N4 C16 C17 C18 -0.7(8)
C15 C16 C17 C18 179.7(7)
C16 C17 C18 C19 1.2(8)
C16 N4 C19 C20 179.1(7)
Zn1 N4 C19 C20 -1.4(10)
C16 N4 C19 C18 0.9(7)
Zn1 N4 C19 C18 -179.6(5)
C17 C18 C19 N4 -1.4(8)
C17 C18 C19 C20 -179.6(7)
N4 C19 C20 C1 -0.9(12)
C18 C19 C20 C1 177.1(6)
N4 C19 C20 C54 178.2(6)
C18 C19 C20 C54 -3.9(11)
N1 C1 C20 C19 1.5(11)
C2 C1 C20 C19 178.0(7)
N1 C1 C20 C54 -177.5(6)
C2 C1 C20 C54 -1.0(10)
C4 C5 C21 C22 78.8(8)
C6 C5 C21 C22 -100.3(7)
C4 C5 C21 C26 -101.7(7)
C6 C5 C21 C26 79.2(7)
C26 C21 C22 C23 3.7(9)
C5 C21 C22 C23 -176.7(5)
C21 C22 C23 C24 -0.3(10)
C22 C23 C24 C25 -1.4(9)
C22 C23 C24 Si1 176.7(5)
C23 C24 C25 C26 -0.5(10)
Si1 C24 C25 C26 -178.6(6)
C22 C21 C26 C25 -5.6(10)
C5 C21 C26 C25 174.8(6)
C24 C25 C26 C21 4.1(12)
C25 C24 Si1 C28 20.9(6)
C23 C24 Si1 C28 -157.1(5)
C25 C24 Si1 C27 141.2(6)
C23 C24 Si1 C27 -36.8(6)
C25 C24 Si1 C29 -99.8(6)
C23 C24 Si1 C29 82.2(6)
C28 Si1 C29 C30 57.6(8)
C27 Si1 C29 C30 -62.6(8)
C24 Si1 C29 C30 178.3(7)
Si1 C29 C30 C31 -112.1(11)
C9 C10 C32 C33 -78.0(8)
C11 C10 C32 C33 103.4(7)
C9 C10 C32 C37 102.3(7)
C11 C10 C32 C37 -76.2(8)
C37 C32 C33 C34 -3.0(9)
C10 C32 C33 C34 177.3(5)
C32 C33 C34 C35 -1.5(10)
C33 C34 C35 C36 3.7(9)
C33 C34 C35 Si2 -175.7(5)
C34 C35 C36 C37 -1.4(10)
Si2 C35 C36 C37 177.9(6)
C33 C32 C37 C36 5.2(10)
C10 C32 C37 C36 -175.2(6)
C35 C36 C37 C32 -3.0(11)
C34 C35 Si2 C40 -85.9(16)
C36 C35 Si2 C40 94.8(16)
C34 C35 Si2 C39' 9.9(11)
C36 C35 Si2 C39' -169.4(10)
C34 C35 Si2 C38' 133.5(13)
C36 C35 Si2 C38' -45.8(13)
C34 C35 Si2 C39 26.4(17)
C36 C35 Si2 C39 -152.9(16)
C34 C35 Si2 C38 142(2)
C36 C35 Si2 C38 -38(2)
C34 C35 Si2 C40' -106.1(11)
C36 C35 Si2 C40' 74.6(11)
C39' Si2 C40 C41 59(3)
C38' Si2 C40 C41 -59(4)
C39 Si2 C40 C41 62(3)
C35 Si2 C40 C41 172(2)
C38 Si2 C40 C41 -55(3)
C40' Si2 C40 C41 -98(5)
Si2 C40 C41 C42 119(4)
C40 Si2 C40' C41' 101(4)
C39' Si2 C40' C41' 76.4(18)
C38' Si2 C40' C41' -46(2)
C39 Si2 C40' C41' 77(3)
C35 Si2 C40' C41' -163.0(14)
C38 Si2 C40' C41' -40(3)
Si2 C40' C41' C42' -109(3)
C14 C15 C43 C44 -85.4(9)
C16 C15 C43 C44 93.7(8)
C14 C15 C43 C48 91.2(8)
C16 C15 C43 C48 -89.7(7)
C48 C43 C44 C45 -1.9(11)
C15 C43 C44 C45 174.8(7)
C43 C44 C45 C46 0.9(14)
C44 C45 C46 C47 1.5(11)
C44 C45 C46 Si3 -177.4(7)
C45 C46 C47 C48 -2.9(9)
Si3 C46 C47 C48 176.0(5)
C44 C43 C48 C47 0.5(9)
C15 C43 C48 C47 -176.3(6)
C46 C47 C48 C43 2.0(11)
C45 C46 Si3 C49 151.3(11)
C47 C46 Si3 C49 -27.5(11)
C45 C46 Si3 C49' 163(3)
C47 C46 Si3 C49' -16(3)
C45 C46 Si3 C51' -77.4(19)
C47 C46 Si3 C51' 103.7(19)
C45 C46 Si3 C50' 25(3)
C47 C46 Si3 C50' -154(3)
C45 C46 Si3 C50 38.9(12)
C47 C46 Si3 C50 -140.0(12)
C45 C46 Si3 C51 -84.4(10)
C47 C46 Si3 C51 96.7(9)
C49 Si3 C51 C52 -63(2)
C49' Si3 C51 C52 -69(4)
C51' Si3 C51 C52 97(22)
C46 Si3 C51 C52 174.5(14)
C50' Si3 C51 C52 64(3)
C50 Si3 C51 C52 54.3(19)
Si3 C51 C52 C53 118(2)
C49 Si3 C51' C52' 2(6)
C49' Si3 C51' C52' -3(7)
C46 Si3 C51' C52' -123(4)
C50' Si3 C51' C52' 129(5)
C50 Si3 C51' C52' 121(4)
C51 Si3 C51' C52' -19(17)
Si3 C51' C52' C53' -50(6)
C19 C20 C54 C59 -78.6(8)
C1 C20 C54 C59 100.5(7)
C19 C20 C54 C55 99.2(8)
C1 C20 C54 C55 -81.7(8)
C59 C54 C55 C56 0.1(10)
C20 C54 C55 C56 -177.7(6)
C54 C55 C56 C57 2.2(12)
C55 C56 C57 C58 -2.8(10)
C55 C56 C57 Si4 175.5(6)
C56 C57 C58 C59 1.3(9)
Si4 C57 C58 C59 -177.0(5)
C55 C54 C59 C58 -1.6(9)
C20 C54 C59 C58 176.2(6)
C57 C58 C59 C54 1.0(11)
C56 C57 Si4 C61 -28.3(6)
C58 C57 Si4 C61 149.9(5)
C56 C57 Si4 C60 -150.7(6)
C58 C57 Si4 C60 27.6(6)
C56 C57 Si4 C62 91.8(7)
C58 C57 Si4 C62 -90.0(6)
C61 Si4 C62 C63 -64.4(8)
C60 Si4 C62 C63 57.6(8)
C57 Si4 C62 C63 175.0(7)
Si4 C62 C63 C64 113.2(15)
